data_4310032
loop_
_publ_author_name
'Jubo Zhang'
'Khaldoon A. Barakat'
'Thomas R. Cundari'
'T. Brent Gunnoe'
'Paul D. Boyle'
'Jeffrey L. Petersen'
'Cynthia S. Day'

_publ_section_title
;
Synthesis of the Five-Coordinate Ruthenium(II) Complexes
[(PCP)Ru(CO)(L)][BAr'4] {PCP = 2,6-(CH2PtBu2)2C6H3, BAr'4=
3,5-(CF3)2C6H3, L = \h1-ClCH2Cl, \h1-N2, or \m-Cl-Ru(PCP)(CO)}:
Reactions with Phenyldiazomethane and Phenylacetylene
;
_journal_name_full 'Inorganic Chemistry'
_journal_page_first 8379
_journal_page_last 8390
_journal_paper_doi 10.1021/ic051074k
_journal_volume 44
_journal_year 2005
_chemical_formula_moiety 'C66 H62.50 B F25.50 N2 O P2 Ru '
_chemical_formula_sum 'C66 H62.5 B F25.5 N2 O P2 Ru'
_chemical_formula_weight 1558.01
_chemical_name_systematic
;
[(PCP)Ru(CO)(N2)][BAr'4]
;
_space_group_IT_number 2
_symmetry_cell_setting triclinic
_symmetry_space_group_name_Hall '-P 1'
_symmetry_space_group_name_H-M 'P -1'
_cell_angle_alpha 102.535(3)
_cell_angle_beta 94.787(3)
_cell_angle_gamma 91.770(3)
_cell_formula_units_Z 2
_cell_length_a 12.3183(6)
_cell_length_b 12.6860(6)
_cell_length_c 22.7533(12)
_cell_measurement_reflns_used 8621
_cell_measurement_temperature 110
_cell_measurement_theta_max 28.35
_cell_measurement_theta_min 2.28
_cell_volume 3454.4(3)
_computing_cell_refinement Apex2
_computing_data_collection Apex2
_computing_data_reduction 'NRCVAX DATRD2'
_computing_molecular_graphics NRCVAX
_computing_publication_material 'NRCVAX TABLES Jan 94 Version'
_computing_structure_refinement 'NRCVAX LSTSQ'
_computing_structure_solution SIR92
_diffrn_ambient_temperature 110
_diffrn_measurement_device 'Bruker-Nonius X8 Apex2'
_diffrn_measurement_method 'Omega and Phi scans'
_diffrn_radiation_monochromator graphite
_diffrn_radiation_source 'xray tube'
_diffrn_radiation_type 'Molybdenum K\a'
_diffrn_radiation_wavelength .71073
_diffrn_reflns_av_R_equivalents .032
_diffrn_reflns_limit_h_max 19
_diffrn_reflns_limit_h_min -19
_diffrn_reflns_limit_k_max 19
_diffrn_reflns_limit_k_min 0
_diffrn_reflns_limit_l_max 34
_diffrn_reflns_limit_l_min -34
_diffrn_reflns_number 190941
_diffrn_reflns_theta_max 35.36
_diffrn_reflns_theta_min 0.00
_exptl_absorpt_coefficient_mu .38
_exptl_absorpt_correction_T_max 1.0000
_exptl_absorpt_correction_T_min 1.0000
_exptl_absorpt_correction_type empirical
_exptl_absorpt_process_details SADABS
_exptl_crystal_colour gold
_exptl_crystal_density_diffrn 1.498
_exptl_crystal_description prism
_exptl_crystal_F_000 1577.26
_exptl_crystal_size_max .28
_exptl_crystal_size_mid .20
_exptl_crystal_size_min .16
_refine_diff_density_max 1.81
_refine_diff_density_min -.84
_refine_ls_extinction_method none
_refine_ls_goodness_of_fit_obs 1.92
_refine_ls_hydrogen_treatment constr
_refine_ls_matrix_type full
_refine_ls_number_parameters 946
_refine_ls_number_reflns 20793
_refine_ls_R_factor_all .068
_refine_ls_R_factor_obs .051
_refine_ls_shift/esd_max .001
_refine_ls_structure_factor_coef F
_refine_ls_weighting_details '1/(\s^2^(F)+ .0003F^2^) '
_refine_ls_weighting_scheme sigma
_refine_ls_wR_factor_all .064
_refine_ls_wR_factor_obs .058
_reflns_number_observed 20809
_reflns_number_total 25647
_reflns_observed_criterion 'Inet > 1.0\s(Inet)'
_cod_data_source_file ic051074ksi20050629_043939_4.cif
_cod_data_source_block compound_4
_cod_original_formula_sum 'C66 H62.50 B F25.50 N2 O P2 Ru '
_cod_database_code 4310032

loop_
_symmetry_equiv_pos_as_xyz
x,y,z
-x,-y,-z

loop_
_atom_site_label
_atom_site_fract_x
_atom_site_fract_y
_atom_site_fract_z
_atom_site_U_iso_or_equiv
_atom_site_adp_type
_atom_site_calc_flag
_atom_site_refinement_flags
_atom_site_type_symbol
_atom_site_occupancy
Ru1 .256441(11) .702433(11) .791690(6) .01942(7) Uani ? . Ru 1
P1 .20381(4) .65437(4) .88206(2) .0192(2) Uani ? . P 1
P2 .30447(4) .69311(4) .69312(2) .0279(2) Uani ? . P 1
N1 .16394(14) .84338(14) .79984(8) .0309(9) Uani ? . N 1
N2 .1170(2) .91367(18) .80445(10) .0547(14) Uani ? . N 1
C1 .39015(16) .75674(15) .82576(8) .0248(9) Uani ? . C 1
O1 .47854(11) .78167(12) .84513(7) .0362(8) Uani ? . O 1
C2 .33490(14) .55961(14) .78310(8) .0198(8) Uani ? . C 1
C3 .33969(14) .50233(14) .82970(8) .0204(9) Uani ? . C 1
C4 .38052(15) .39907(15) .82035(9) .0248(9) Uani ? . C 1
C5 .41855(15) .35270(15) .76550(9) .0279(9) Uani ? . C 1
C6 .42192(15) .41105(16) .72055(9) .0265(9) Uani ? . C 1
C7 .38207(15) .51428(15) .72953(8) .0234(9) Uani ? . C 1
C8 .30516(15) .55482(15) .89107(8) .0238(9) Uani ? . C 1
C9 .39507(18) .57978(17) .68236(9) .0318(11) Uani ? . C 1
C10 .21921(17) .75956(16) .95505(8) .0279(10) Uani ? . C 1
C11 .23334(19) .71072(18) 1.01077(9) .0370(12) Uani ? . C 1
C12 .1204(2) .83202(17) .96022(10) .0382(12) Uani ? . C 1
C13 .32019(20) .83152(18) .95455(9) .0398(11) Uani ? . C 1
C14 .06826(15) .57778(15) .87119(9) .0259(10) Uani ? . C 1
C15 .07568(17) .47336(16) .82241(10) .0326(10) Uani ? . C 1
C16 .03648(19) .54385(18) .92875(11) .0409(12) Uani ? . C 1
C17 -.02111(17) .64494(19) .84898(11) .0403(12) Uani ? . C 1
C18 .3760(2) .80364(18) .66663(10) .0401(12) Uani ? . C 1
C19 .4875(2) .8294(2) .70311(12) .0518(15) Uani ? . C 1
C20 .3127(3) .9071(2) .67793(14) .0616(18) Uani ? . C 1
C21 .3919(3) .7666(2) .59883(11) .0571(17) Uani ? . C 1
C22 .17308(19) .6401(2) .64747(10) .0399(13) Uani ? . C 1
C23 .11840(18) .57860(19) .68925(10) .0400(12) Uani ? . C 1
C24 .1841(3) .5621(3) .58651(12) .0646(18) Uani ? . C 1
C25 .0999(2) .7305(3) .63685(12) .0607(17) Uani ? . C 1
B1 -.23479(16) .18702(16) .77456(9) .0197(9) Uani ? . B 1
C1a -.26649(13) .31490(14) .78831(8) .0190(8) Uani ? . C 1
C2a -.25381(14) .37737(14) .74583(8) .0212(8) Uani ? . C 1
C3a -.27642(15) .48656(15) .75675(8) .0235(9) Uani ? . C 1
C4a -.31288(15) .53791(15) .81140(9) .0241(9) Uani ? . C 1
C5a -.32316(14) .47855(14) .85482(8) .0212(8) Uani ? . C 1
C6a -.29968(14) .36929(14) .84374(8) .0202(8) Uani ? . C 1
C7a -.25850(18) .54987(17) .71001(9) .0322(11) Uani ? . C 1
C8a -.35613(16) .53173(16) .91567(9) .0283(9) Uani ? . C 1
C1b -.10126(14) .18842(14) .78215(8) .0197(8) Uani ? . C 1
C2b -.03746(15) .18219(14) .73370(8) .0220(9) Uani ? . C 1
C3b .07664(15) .18504(14) .74182(8) .0238(9) Uani ? . C 1
C4b .13070(14) .19480(15) .79841(9) .0243(9) Uani ? . C 1
C5b .06881(14) .20443(14) .84759(8) .0217(8) Uani ? . C 1
C6b -.04362(14) .20259(14) .83963(8) .0205(8) Uani ? . C 1
C7b .14022(17) .17891(18) .68778(10) .0349(11) Uani ? . C 1
C8b .12682(15) .21569(17) .90946(9) .0297(10) Uani ? . C 1
C1c -.28813(14) .11907(13) .81929(8) .0188(7) Uani ? . C 1
C2c -.23553(14) .03633(14) .83995(8) .0219(8) Uani ? . C 1
C3c -.28389(15) -.02475(14) .87560(9) .0243(9) Uani ? . C 1
C4c -.38834(15) -.00592(14) .89230(8) .0243(9) Uani ? . C 1
C5c -.44376(14) .07391(14) .87102(8) .0227(9) Uani ? . C 1
C6c -.39564(14) .13382(14) .83521(8) .0204(8) Uani ? . C 1
C7c -.22240(18) -.11280(17) .89494(11) .0374(12) Uani ? . C 1
C8c -.55777(17) .09468(19) .88677(11) .0372(13) Uani ? . C 1
C1d -.28475(14) .12018(14) .70678(8) .0196(8) Uani ? . C 1
C2d -.37712(14) .14901(14) .67484(8) .0201(8) Uani ? . C 1
C3d -.42360(14) .08329(14) .62087(8) .0202(8) Uani ? . C 1
C4d -.37851(15) -.01337(15) .59588(8) .0225(8) Uani ? . C 1
C5d -.28672(15) -.04307(14) .62649(8) .0232(8) Uani ? . C 1
C6d -.24171(14) .02086(15) .68079(8) .0226(8) Uani ? . C 1
C7d -.52161(15) .11825(15) .58737(8) .0250(9) Uani ? . C 1
C8d -.23872(18) -.14924(17) .60134(10) .0332(10) Uani ? . C 1
F1 -.2998(4) .6472(2) .72465(15) .064(2) Uani ? . F .544
F2 -.1628(2) .5571(4) .70012(18) .059(2) Uani ? . F .544
F3 -.3201(3) .5011(3) .65846(11) .0612(19) Uani ? . F .544
F1' -.3395(3) .5934(4) .6883(2) .058(3) Uani ? . F .456
F2' -.1835(4) .6393(4) .73226(17) .074(3) Uani ? . F .456
F3' -.2041(4) .5017(3) .66204(17) .054(2) Uani ? . F .456
F4 -.42429(10) .46872(10) .93751(5) .0385(7) Uani ? . F 1
F5 -.26924(11) .55593(12) .95741(5) .0482(8) Uani ? . F 1
F6 -.40572(11) .62389(10) .91568(6) .0429(7) Uani ? . F 1
F7 .09693(12) .10362(14) .63993(6) .0635(9) Uani ? . F 1
F8 .14316(14) .27279(13) .67009(7) .0630(10) Uani ? . F 1
F9 .24340(10) .15529(12) .69795(6) .0479(8) Uani ? . F 1
F10 .06526(10) .25296(15) .95321(6) .0590(10) Uani ? . F 1
F11 .21415(10) .28492(12) .91920(6) .0503(8) Uani ? . F 1
F12 .16526(14) .12326(12) .91790(7) .0632(9) Uani ? . F 1
F13 -.11885(11) -.08499(11) .91318(7) .0557(9) Uani ? . F 1
F14 -.26411(15) -.14603(17) .94047(10) .0902(14) Uani ? . F 1
F15 -.22443(15) -.20057(11) .85076(9) .0787(11) Uani ? . F 1
F16 -.5938(2) .1837(2) .8785(2) .086(3) Uani ? . F .712
F17 -.63046(17) .0163(2) .84955(12) .0554(14) Uani ? . F .712
F18 -.5757(4) .0796(4) .94069(19) .064(2) Uani ? . F .712
F16' -.5534(5) .2082(5) .9203(3) .053(3) Uani ? . F .288
F17' -.6264(4) .0970(8) .8462(3) .074(5) Uani ? . F .288
F18' -.5864(11) .0558(9) .9303(6) .085(8) Uani ? . F .288
F19 -.58232(10) .18389(12) .62268(5) .0478(7) Uani ? . F 1
F20 -.58773(10) .03445(10) .55733(6) .0399(7) Uani ? . F 1
F21 -.49435(11) .16909(11) .54449(6) .0456(8) Uani ? . F 1
F22 -.28816(17) -.23179(11) .61593(9) .0830(12) Uani ? . F 1
F23 -.24686(13) -.17374(12) .54111(6) .0597(9) Uani ? . F 1
F24 -.13436(12) -.15088(13) .61825(8) .0736(10) Uani ? . F 1
F1s .9496(3) .4031(3) .58073(17) .205(3) Uani ? . F 1
C1s .9215(3) .2998(3) .55362(15) .083(2) Uani ? . C 1
C2s .9947(2) .2373(4) .52294(15) .074(2) Uani ? . C 1
C3s .9621(3) .1361(3) .49400(15) .0654(20) Uani ? . C 1
C4s .8581(3) .0957(2) .49470(15) .0650(19) Uani ? . C 1
C5s .7863(2) .1573(3) .52576(15) .0621(18) Uani ? . C 1
C6s .8167(3) .2613(3) .55769(14) .073(2) Uani ? . C 1
F2s -.4209(3) .3873(3) .59112(16) .074(2) Uani ? . F .500
C7s -.4639(2) .4427(2) .54212(12) .0521(15) Uani ? . C 1
C8s -.5654(2) .4178(2) .51265(13) .0554(15) Uani ? . C 1
C9s -.3964(2) .5244(2) .52996(14) .0587(16) Uani ? . C 1
H4 .382 .360 .852 .0352 Uiso ? . H 1
H5 .442 .280 .758 .0376 Uiso ? . H 1
H6 .452 .381 .683 .0359 Uiso ? . H 1
H8a .274 .500 .909 .0348 Uiso ? . H 1
H8b .367 .590 .917 .0348 Uiso ? . H 1
H9a .469 .608 .686 .0426 Uiso ? . H 1
H9b .378 .535 .643 .0426 Uiso ? . H 1
H11a .295 .666 1.008 .0470 Uiso ? . H 1
H11b .245 .768 1.046 .0470 Uiso ? . H 1
H11c .169 .668 1.013 .0470 Uiso ? . H 1
H12a .055 .789 .961 .0479 Uiso ? . H 1
H12b .131 .887 .997 .0479 Uiso ? . H 1
H12c .113 .866 .926 .0479 Uiso ? . H 1
H13a .313 .863 .920 .0475 Uiso ? . H 1
H13b .328 .888 .991 .0475 Uiso ? . H 1
H13c .383 .789 .953 .0475 Uiso ? . H 1
H15a .095 .492 .786 .0418 Uiso ? . H 1
H15b .130 .429 .836 .0418 Uiso ? . H 1
H15c .006 .434 .815 .0418 Uiso ? . H 1
H16a .093 .502 .943 .0516 Uiso ? . H 1
H16b .028 .607 .960 .0516 Uiso ? . H 1
H16c -.031 .501 .920 .0516 Uiso ? . H 1
H17a -.027 .710 .879 .0496 Uiso ? . H 1
H17b -.003 .663 .812 .0496 Uiso ? . H 1
H17c -.089 .604 .842 .0496 Uiso ? . H 1
H19a .530 .766 .696 .0635 Uiso ? . H 1
H19b .525 .887 .691 .0635 Uiso ? . H 1
H19c .477 .851 .745 .0635 Uiso ? . H 1
H20a .305 .930 .720 .0761 Uiso ? . H 1
H20b .350 .964 .664 .0761 Uiso ? . H 1
H20c .242 .891 .656 .0761 Uiso ? . H 1
H21a .321 .751 .577 .0701 Uiso ? . H 1
H21b .429 .823 .585 .0701 Uiso ? . H 1
H21c .433 .703 .592 .0701 Uiso ? . H 1
H23a .112 .627 .727 .0487 Uiso ? . H 1
H23b .047 .551 .671 .0487 Uiso ? . H 1
H23c .162 .520 .695 .0487 Uiso ? . H 1
H24a .230 .505 .592 .0713 Uiso ? . H 1
H24b .113 .532 .569 .0713 Uiso ? . H 1
H24c .216 .601 .560 .0713 Uiso ? . H 1
H25a .133 .770 .611 .0731 Uiso ? . H 1
H25b .030 .700 .618 .0731 Uiso ? . H 1
H25c .091 .779 .675 .0731 Uiso ? . H 1
H2a -.228 .344 .708 .0304 Uiso ? . H 1
H4a -.330 .613 .819 .0334 Uiso ? . H 1
H6a -.306 .330 .875 .0294 Uiso ? . H 1
H2b -.073 .176 .694 .0315 Uiso ? . H 1
H4b .209 .196 .804 .0338 Uiso ? . H 1
H6b -.084 .211 .875 .0301 Uiso ? . H 1
H2c -.163 .021 .829 .0308 Uiso ? . H 1
H4c -.421 -.047 .918 .0338 Uiso ? . H 1
H6c -.437 .187 .821 .0300 Uiso ? . H 1
H2d -.409 .216 .690 .0297 Uiso ? . H 1
H4d -.409 -.058 .558 .0318 Uiso ? . H 1
H6d -.178 -.003 .701 .0322 Uiso ? . H 1
H2s 1.068 .264 .522 .0847 Uiso ? . H 1
H3s 1.013 .091 .472 .0806 Uiso ? . H 1
H4s .836 .024 .472 .0778 Uiso ? . H 1
H5s .714 .128 .526 .0754 Uiso ? . H 1
H6s .767 .305 .581 .0837 Uiso ? . H 1
H7s -.438 .403 .572 .0648 Uiso ? . H .500
H8s -.611 .363 .522 .0633 Uiso ? . H 1
H9s -.326 .543 .552 .0661 Uiso ? . H 1

loop_
_atom_site_aniso_label
_atom_site_aniso_U_11
_atom_site_aniso_U_22
_atom_site_aniso_U_33
_atom_site_aniso_U_12
_atom_site_aniso_U_13
_atom_site_aniso_U_23
_atom_site_aniso_type_symbol
Ru1 .02085(8) .01817(8) .02010(8) .00235(5) .00162(5) .00599(5) Ru
P1 .0205(2) .0176(2) .0198(2) .00204(17) .00282(17) .00405(17) P
P2 .0344(3) .0297(3) .0229(2) .0059(2) .0061(2) .0110(2) P
N1 .0347(9) .0295(9) .0316(9) .0083(8) .0066(7) .0109(7) N
N2 .0716(16) .0403(12) .0567(14) .0158(11) .0116(12) .0166(10) N
C1 .0293(10) .0183(9) .0276(10) -.0015(7) .0040(8) .0067(7) C
O1 .0275(8) .0353(8) .0438(9) -.0099(6) -.0014(6) .0075(7) O
C2 .0166(8) .0185(8) .0227(9) -.0012(6) -.0002(6) .0023(7) C
C3 .0157(8) .0206(9) .0250(9) .0019(6) .0021(7) .0050(7) C
C4 .0219(9) .0225(9) .0312(10) .0034(7) .0011(7) .0089(8) C
C5 .0236(9) .0210(9) .0381(11) .0055(7) .0015(8) .0042(8) C
C6 .0240(9) .0258(10) .0280(10) .0033(8) .0041(7) .0010(8) C
C7 .0228(9) .0237(9) .0232(9) -.0001(7) .0021(7) .0045(7) C
C8 .0253(9) .0252(10) .0240(9) .0067(7) .0035(7) .0107(7) C
C9 .0410(12) .0287(11) .0281(10) .0065(9) .0138(9) .0070(8) C
C10 .0363(11) .0247(10) .0209(9) -.0003(8) .0022(8) .0016(7) C
C11 .0523(14) .0363(12) .0225(10) .0038(10) .0062(9) .0053(9) C
C12 .0558(14) .0248(11) .0331(11) .0122(10) .0098(10) .0010(9) C
C13 .0496(14) .0363(12) .0265(11) -.0111(10) .0002(9) -.0049(9) C
C14 .0218(9) .0213(9) .0348(10) .0009(7) .0074(8) .0047(8) C
C15 .0300(10) .0258(10) .0397(12) -.0075(8) .0046(9) .0026(9) C
C16 .0410(13) .0373(13) .0463(13) -.0056(10) .0197(10) .0090(10) C
C17 .0228(10) .0411(13) .0550(14) .0040(9) .0042(9) .0055(11) C
C18 .0589(15) .0339(12) .0350(12) .0078(11) .0184(11) .0181(10) C
C19 .0620(17) .0457(15) .0529(15) -.0114(12) .0163(13) .0200(12) C
C20 .085(2) .0366(14) .0770(20) .0134(14) .0345(16) .0301(14) C
C21 .079(2) .0605(18) .0403(14) -.0024(15) .0239(13) .0242(13) C
C22 .0377(12) .0541(15) .0290(11) .0036(11) -.0012(9) .0132(10) C
C23 .0354(12) .0453(14) .0354(12) -.0004(10) -.0025(9) .0029(10) C
C24 .0686(19) .083(2) .0324(13) -.0143(16) -.0010(13) -.0041(14) C
C25 .0530(16) .085(2) .0517(16) .0121(15) -.0104(13) .0353(15) C
B1 .0186(9) .0183(10) .0204(9) .0028(7) .0002(7) .0003(7) B
C1a .0149(8) .0183(8) .0215(8) .0007(6) -.0026(6) .0011(7) C
C2a .0209(9) .0201(9) .0203(8) .0010(7) -.0021(7) .0007(7) C
C3a .0233(9) .0215(9) .0246(9) -.0005(7) -.0052(7) .0060(7) C
C4a .0218(9) .0180(9) .0304(10) .0013(7) -.0038(7) .0032(7) C
C5a .0172(8) .0202(9) .0232(9) .0011(7) -.0028(7) -.0001(7) C
C6a .0186(8) .0184(9) .0213(8) .0005(7) -.0033(7) .0010(7) C
C7a .0413(12) .0276(11) .0281(10) .0038(9) -.0013(9) .0084(8) C
C8a .0308(10) .0220(10) .0290(10) .0047(8) .0011(8) -.0010(8) C
C1b .0202(8) .0139(8) .0230(9) .0018(6) .0007(7) -.0003(7) C
C2b .0238(9) .0173(9) .0235(9) .0002(7) .0019(7) .0015(7) C
C3b .0252(9) .0170(9) .0286(10) .0012(7) .0076(7) .0016(7) C
C4b .0177(8) .0203(9) .0334(10) .0020(7) .0041(7) .0019(8) C
C5b .0210(9) .0183(9) .0240(9) .0007(7) .0009(7) .0010(7) C
C6b .0198(8) .0182(9) .0224(9) .0010(7) .0043(7) .0010(7) C
C7b .0314(11) .0396(12) .0326(11) -.0004(9) .0108(9) .0033(9) C
C8b .0199(9) .0388(12) .0284(10) .0024(8) -.0004(7) .0037(9) C
C1c .0192(8) .0145(8) .0191(8) .0005(6) -.0025(6) -.0022(6) C
C2c .0184(8) .0170(9) .0270(9) .0029(7) -.0025(7) -.0008(7) C
C3c .0253(9) .0126(8) .0315(10) .0004(7) -.0083(8) .0014(7) C
C4c .0273(9) .0160(9) .0282(10) -.0037(7) -.0020(7) .0039(7) C
C5c .0202(9) .0186(9) .0279(9) .0000(7) .0000(7) .0031(7) C
C6c .0183(8) .0174(8) .0242(9) .0024(6) -.0020(7) .0032(7) C
C7c .0347(12) .0230(11) .0553(14) .0020(9) -.0058(10) .0144(10) C
C8c .0272(11) .0384(13) .0527(14) .0062(9) .0126(10) .0209(11) C
C1d .0197(8) .0186(8) .0191(8) -.0001(7) .0020(6) .0014(7) C
C2d .0231(9) .0179(8) .0180(8) .0016(7) .0033(7) .0008(7) C
C3d .0217(8) .0214(9) .0169(8) -.0013(7) .0009(6) .0034(7) C
C4d .0278(9) .0215(9) .0163(8) -.0024(7) .0021(7) .0004(7) C
C5d .0283(9) .0163(9) .0235(9) .0000(7) .0072(7) -.0002(7) C
C6d .0205(9) .0206(9) .0254(9) .0012(7) .0008(7) .0027(7) C
C7d .0291(10) .0232(10) .0198(9) -.0015(8) -.0006(7) .0002(7) C
C8d .0365(11) .0259(11) .0339(11) .0057(9) .0042(9) -.0013(9) C
F1 .122(4) .0332(17) .0494(19) .0241(19) .033(2) .0236(14) F
F2 .0328(15) .101(3) .063(2) .0012(17) .0111(15) .057(2) F
F3 .098(3) .0560(19) .0285(13) -.0304(17) -.0263(14) .0245(13) F
F1' .0368(18) .093(3) .068(3) .027(2) .0160(18) .065(3) F
F2' .115(4) .060(2) .046(2) -.054(3) -.019(2) .0295(19) F
F3' .084(3) .047(2) .047(2) .0254(20) .0396(20) .0271(17) F
F4 .0490(8) .0330(7) .0336(7) .0042(6) .0156(6) .0026(5) F
F5 .0416(8) .0593(9) .0303(7) .0038(7) -.0064(6) -.0157(6) F
F6 .0584(9) .0252(6) .0457(7) .0191(6) .0171(6) .0018(5) F
F7 .0513(9) .0894(12) .0356(8) -.0187(8) .0191(7) -.0201(8) F
F8 .0754(11) .0646(10) .0663(10) .0146(9) .0406(8) .0379(8) F
F9 .0333(7) .0630(9) .0474(8) .0079(6) .0206(6) .0048(7) F
F10 .0247(7) .1238(14) .0235(6) .0086(8) .0021(5) .0047(8) F
F11 .0313(7) .0754(10) .0374(7) -.0186(7) -.0071(6) .0044(7) F
F12 .0830(12) .0533(9) .0518(9) .0091(8) -.0268(8) .0198(7) F
F13 .0359(7) .0325(7) .0958(12) .0049(6) -.0264(8) .0198(7) F
F14 .0764(12) .1018(15) .1299(17) .0394(11) .0298(11) .0950(14) F
F15 .0895(13) .0205(7) .1072(14) .0234(8) -.0401(11) -.0116(8) F
F16 .0472(18) .0488(18) .196(4) .0336(14) .069(2) .078(2) F
F17 .0206(10) .0675(16) .0695(16) -.0043(11) -.0002(9) -.0013(14) F
F18 .0370(17) .113(3) .0398(15) .0012(19) .0142(12) .0065(17) F
F16' .026(3) .051(3) .078(4) .019(2) .015(3) .001(3) F
F17' .020(3) .119(7) .070(4) .023(4) -.009(3) -.008(5) F
F18' .076(8) .060(5) .167(13) .039(5) .083(8) .096(7) F
F19 .0355(7) .0646(9) .0317(7) .0252(7) -.0075(5) -.0136(6) F
F20 .0388(7) .0332(7) .0410(7) -.0068(5) -.0202(6) .0036(6) F
F21 .0412(7) .0544(9) .0517(8) .0016(6) -.0005(6) .0365(7) F
F22 .1188(15) .0217(7) .1198(15) .0169(8) .0718(12) .0157(8) F
F23 .0800(11) .0545(9) .0353(8) .0292(8) .0055(7) -.0138(7) F
F24 .0500(9) .0592(10) .0848(12) .0317(8) -.0200(8) -.0371(9) F
F1s .175(3) .169(3) .207(3) -.062(3) .039(3) -.097(3) F
C1s .081(2) .082(3) .065(2) -.0241(20) -.0097(18) -.0156(18) C
C2s .0365(15) .120(3) .068(2) -.0091(18) .0067(14) .028(2) C
C3s .0578(19) .086(2) .0682(20) .0252(17) .0184(15) .0435(18) C
C4s .071(2) .0542(18) .078(2) .0047(16) .0160(17) .0290(16) C
C5s .0496(16) .071(2) .076(2) -.0049(15) .0150(15) .0356(17) C
C6s .0603(20) .103(3) .0574(19) .0196(19) .0214(15) .0140(18) C
F2s .083(3) .069(2) .071(2) -.0078(19) -.0008(19) .0247(18) F
C7s .0638(18) .0381(14) .0507(15) -.0012(13) .0073(13) .0015(12) C
C8s .0641(18) .0379(14) .0579(17) -.0091(13) .0139(14) -.0045(12) C
C9s .0594(17) .0430(15) .0659(18) -.0057(13) .0093(14) -.0052(14) C

loop_
_atom_type_symbol
_atom_type_description
_atom_type_scat_dispersion_real
_atom_type_scat_dispersion_imag
_atom_type_scat_source
C ? .003 .002 'International Tables Vol. IV Table 2.2B'
H ? .000 .000 'International Tables Vol. IV Table 2.2B'
B ? .001 .001 'International Tables Vol. IV Table 2.2B'
F ? .017 .010 'International Tables Vol. IV Table 2.2B'
N ? .006 .003 'International Tables Vol. IV Table 2.2B'
O ? .011 .006 'International Tables Vol. IV Table 2.2B'
P ? .102 .094 'International Tables Vol. IV Table 2.2B'
Ru ? -1.259 .836 'International Tables Vol. IV Table 2.2B'

loop_
_geom_angle_atom_site_label_1
_geom_angle_atom_site_label_2
_geom_angle_atom_site_label_3
_geom_angle
_geom_angle_site_symmetry_1
_geom_angle_site_symmetry_2
_geom_angle_site_symmetry_3
_geom_angle_publ_flag
P1 Ru1 P2 162.834(18) ? ? ? ?
P1 Ru1 N1 95.87(5) ? ? ? ?
P1 Ru1 C1 93.89(6) ? ? ? ?
P1 Ru1 C2 82.28(5) ? ? ? ?
P2 Ru1 N1 97.88(5) ? ? ? ?
P2 Ru1 C1 93.07(6) ? ? ? ?
P2 Ru1 C2 83.29(5) ? ? ? ?
N1 Ru1 C1 102.70(8) ? ? ? ?
N1 Ru1 C2 175.71(7) ? ? ? ?
C1 Ru1 C2 81.32(7) ? ? ? ?
Ru1 P1 C8 100.04(6) ? ? ? ?
Ru1 P1 C10 118.98(7) ? ? ? ?
Ru1 P1 C14 113.41(6) ? ? ? ?
C8 P1 C10 105.67(9) ? ? ? ?
C8 P1 C14 105.27(9) ? ? ? ?
C10 P1 C14 111.47(9) ? ? ? ?
Ru1 P2 C9 102.41(7) ? ? ? ?
Ru1 P2 C18 125.56(7) ? ? ? ?
Ru1 P2 C22 101.20(7) ? ? ? ?
C9 P2 C18 105.81(10) ? ? ? ?
C9 P2 C22 105.71(10) ? ? ? ?
C18 P2 C22 114.21(11) ? ? ? ?
Ru1 N1 N2 179.15(18) ? ? ? ?
Ru1 C1 O1 173.46(17) ? ? ? ?
Ru1 C2 C3 120.99(13) ? ? ? ?
Ru1 C2 C7 121.00(13) ? ? ? ?
C3 C2 C7 117.98(16) ? ? ? ?
C2 C3 C4 120.36(16) ? ? ? ?
C2 C3 C8 119.81(15) ? ? ? ?
C4 C3 C8 119.78(16) ? ? ? ?
C3 C4 C5 120.37(17) ? ? ? ?
C3 C4 H4 119.66(18) ? ? ? ?
C5 C4 H4 119.97(18) ? ? ? ?
C4 C5 C6 120.09(17) ? ? ? ?
C4 C5 H5 120.04(20) ? ? ? ?
C6 C5 H5 119.87(19) ? ? ? ?
C5 C6 C7 119.92(17) ? ? ? ?
C5 C6 H6 120.26(19) ? ? ? ?
C7 C6 H6 119.81(19) ? ? ? ?
C2 C7 C6 120.88(17) ? ? ? ?
C2 C7 C9 120.06(16) ? ? ? ?
C6 C7 C9 118.99(17) ? ? ? ?
P1 C8 C3 109.23(12) ? ? ? ?
P1 C8 H8a 109.46(14) ? ? ? ?
P1 C8 H8b 109.60(14) ? ? ? ?
C3 C8 H8a 109.24(17) ? ? ? ?
C3 C8 H8b 109.83(16) ? ? ? ?
H8a C8 H8b 109.47(17) ? ? ? ?
P2 C9 C7 110.35(13) ? ? ? ?
P2 C9 H9a 108.87(16) ? ? ? ?
P2 C9 H9b 109.37(16) ? ? ? ?
C7 C9 H9a 108.85(18) ? ? ? ?
C7 C9 H9b 109.91(18) ? ? ? ?
H9a C9 H9b 109.47(19) ? ? ? ?
P1 C10 C11 112.92(14) ? ? ? ?
P1 C10 C12 110.90(14) ? ? ? ?
P1 C10 C13 107.90(13) ? ? ? ?
C11 C10 C12 109.07(17) ? ? ? ?
C11 C10 C13 108.27(17) ? ? ? ?
C12 C10 C13 107.61(18) ? ? ? ?
C10 C11 H11a 109.72(19) ? ? ? ?
C10 C11 H11b 109.35(19) ? ? ? ?
C10 C11 H11c 109.35(19) ? ? ? ?
H11a C11 H11b 109.5(2) ? ? ? ?
H11a C11 H11c 109.5(2) ? ? ? ?
H11b C11 H11c 109.5(2) ? ? ? ?
C10 C12 H12a 109.38(18) ? ? ? ?
C10 C12 H12b 109.5(2) ? ? ? ?
C10 C12 H12c 109.54(19) ? ? ? ?
H12a C12 H12b 109.5(2) ? ? ? ?
H12a C12 H12c 109.5(2) ? ? ? ?
H12b C12 H12c 109.5(2) ? ? ? ?
C10 C13 H13a 109.66(19) ? ? ? ?
C10 C13 H13b 109.5(2) ? ? ? ?
C10 C13 H13c 109.2(2) ? ? ? ?
H13a C13 H13b 109.5(2) ? ? ? ?
H13a C13 H13c 109.5(2) ? ? ? ?
H13b C13 H13c 109.5(2) ? ? ? ?
P1 C14 C15 107.81(13) ? ? ? ?
P1 C14 C16 113.27(14) ? ? ? ?
P1 C14 C17 110.20(14) ? ? ? ?
C15 C14 C16 107.31(16) ? ? ? ?
C15 C14 C17 108.60(17) ? ? ? ?
C16 C14 C17 109.50(17) ? ? ? ?
C14 C15 H15a 109.05(18) ? ? ? ?
C14 C15 H15b 109.71(18) ? ? ? ?
C14 C15 H15c 109.65(18) ? ? ? ?
H15a C15 H15b 109.5(2) ? ? ? ?
H15a C15 H15c 109.5(2) ? ? ? ?
H15b C15 H15c 109.5(2) ? ? ? ?
C14 C16 H16a 109.30(19) ? ? ? ?
C14 C16 H16b 109.63(19) ? ? ? ?
C14 C16 H16c 109.5(2) ? ? ? ?
H16a C16 H16b 109.5(2) ? ? ? ?
H16a C16 H16c 109.5(2) ? ? ? ?
H16b C16 H16c 109.5(2) ? ? ? ?
C14 C17 H17a 109.45(20) ? ? ? ?
C14 C17 H17b 109.54(19) ? ? ? ?
C14 C17 H17c 109.4(2) ? ? ? ?
H17a C17 H17b 109.5(2) ? ? ? ?
H17a C17 H17c 109.5(2) ? ? ? ?
H17b C17 H17c 109.5(2) ? ? ? ?
P2 C18 C19 108.30(15) ? ? ? ?
P2 C18 C20 111.10(17) ? ? ? ?
P2 C18 C21 109.84(17) ? ? ? ?
C19 C18 C20 107.5(2) ? ? ? ?
C19 C18 C21 109.6(2) ? ? ? ?
C20 C18 C21 110.4(2) ? ? ? ?
C18 C19 H19a 109.6(2) ? ? ? ?
C18 C19 H19b 109.8(2) ? ? ? ?
C18 C19 H19c 109.1(2) ? ? ? ?
H19a C19 H19b 109.5(3) ? ? ? ?
H19a C19 H19c 109.5(3) ? ? ? ?
H19b C19 H19c 109.5(3) ? ? ? ?
C18 C20 H20a 109.4(2) ? ? ? ?
C18 C20 H20b 110.8(3) ? ? ? ?
C18 C20 H20c 108.1(3) ? ? ? ?
H20a C20 H20b 109.5(3) ? ? ? ?
H20a C20 H20c 109.5(3) ? ? ? ?
H20b C20 H20c 109.5(3) ? ? ? ?
C18 C21 H21a 107.9(2) ? ? ? ?
C18 C21 H21b 110.0(2) ? ? ? ?
C18 C21 H21c 110.5(2) ? ? ? ?
H21a C21 H21b 109.5(3) ? ? ? ?
H21a C21 H21c 109.5(3) ? ? ? ?
H21b C21 H21c 109.5(3) ? ? ? ?
P2 C22 C23 102.20(14) ? ? ? ?
P2 C22 C24 115.50(18) ? ? ? ?
P2 C22 C25 112.40(18) ? ? ? ?
C23 C22 C24 109.1(2) ? ? ? ?
C23 C22 C25 108.2(2) ? ? ? ?
C24 C22 C25 108.9(2) ? ? ? ?
C22 C23 H23a 109.3(2) ? ? ? ?
C22 C23 H23b 109.6(2) ? ? ? ?
C22 C23 H23c 109.5(2) ? ? ? ?
H23a C23 H23b 109.5(2) ? ? ? ?
H23a C23 H23c 109.5(2) ? ? ? ?
H23b C23 H23c 109.5(2) ? ? ? ?
C22 C24 H24a 110.1(2) ? ? ? ?
C22 C24 H24b 109.3(3) ? ? ? ?
C22 C24 H24c 108.9(3) ? ? ? ?
H24a C24 H24b 109.5(3) ? ? ? ?
H24a C24 H24c 109.5(3) ? ? ? ?
H24b C24 H24c 109.5(3) ? ? ? ?
C22 C25 H25a 109.4(3) ? ? ? ?
C22 C25 H25b 109.4(3) ? ? ? ?
C22 C25 H25c 109.6(2) ? ? ? ?
H25a C25 H25b 109.5(2) ? ? ? ?
H25a C25 H25c 109.5(3) ? ? ? ?
H25b C25 H25c 109.5(3) ? ? ? ?
C1a B1 C1b 105.91(14) ? ? ? ?
C1a B1 C1c 112.95(14) ? ? ? ?
C1a B1 C1d 112.27(14) ? ? ? ?
C1b B1 C1c 111.43(14) ? ? ? ?
C1b B1 C1d 111.54(14) ? ? ? ?
C1c B1 C1d 102.91(14) ? ? ? ?
B1 C1a C2a 120.79(15) ? ? ? ?
B1 C1a C6a 123.16(16) ? ? ? ?
C2a C1a C6a 115.90(16) ? ? ? ?
C1a C2a C3a 122.28(16) ? ? ? ?
C1a C2a H2a 118.84(17) ? ? ? ?
C3a C2a H2a 118.88(18) ? ? ? ?
C2a C3a C4a 120.74(17) ? ? ? ?
C2a C3a C7a 119.74(17) ? ? ? ?
C4a C3a C7a 119.50(17) ? ? ? ?
C3a C4a C5a 118.06(17) ? ? ? ?
C3a C4a H4a 121.06(19) ? ? ? ?
C5a C4a H4a 120.88(19) ? ? ? ?
C4a C5a C6a 120.90(17) ? ? ? ?
C4a C5a C8a 120.09(16) ? ? ? ?
C6a C5a C8a 118.97(17) ? ? ? ?
C1a C6a C5a 122.04(17) ? ? ? ?
C1a C6a H6a 118.93(17) ? ? ? ?
C5a C6a H6a 119.03(17) ? ? ? ?
C3a C7a F1 110.7(2) ? ? ? ?
C3a C7a F2 113.0(2) ? ? ? ?
C3a C7a F3 107.89(19) ? ? ? ?
C3a C7a F1' 118.5(2) ? ? ? ?
C3a C7a F2' 112.05(20) ? ? ? ?
C3a C7a F3' 117.3(2) ? ? ? ?
F1 C7a F2 111.4(3) ? ? ? ?
F1 C7a F3 103.4(3) ? ? ? ?
F1 C7a F1' 46.4(3) ? ? ? ?
F1 C7a F2' 62.9(3) ? ? ? ?
F1 C7a F3' 132.0(2) ? ? ? ?
F2 C7a F3 110.0(3) ? ? ? ?
F2 C7a F1' 128.4(3) ? ? ? ?
F2 C7a F2' 52.8(4) ? ? ? ?
F2 C7a F3' 48.3(3) ? ? ? ?
F3 C7a F1' 57.2(3) ? ? ? ?
F3 C7a F2' 140.1(2) ? ? ? ?
F3 C7a F3' 63.0(3) ? ? ? ?
F1' C7a F2' 102.3(4) ? ? ? ?
F1' C7a F3' 106.6(3) ? ? ? ?
F2' C7a F3' 97.1(3) ? ? ? ?
C5a C8a F4 112.85(15) ? ? ? ?
C5a C8a F5 111.63(16) ? ? ? ?
C5a C8a F6 113.08(16) ? ? ? ?
F4 C8a F5 105.53(16) ? ? ? ?
F4 C8a F6 106.48(16) ? ? ? ?
F5 C8a F6 106.76(15) ? ? ? ?
B1 C1b C2b 123.16(15) ? ? ? ?
B1 C1b C6b 120.93(15) ? ? ? ?
C2b C1b C6b 115.81(16) ? ? ? ?
C1b C2b C3b 121.77(16) ? ? ? ?
C1b C2b H2b 119.14(17) ? ? ? ?
C3b C2b H2b 119.10(18) ? ? ? ?
C2b C3b C4b 121.06(17) ? ? ? ?
C2b C3b C7b 118.96(17) ? ? ? ?
C4b C3b C7b 119.97(17) ? ? ? ?
C3b C4b C5b 118.12(16) ? ? ? ?
C3b C4b H4b 121.42(19) ? ? ? ?
C5b C4b H4b 120.45(18) ? ? ? ?
C4b C5b C6b 120.78(16) ? ? ? ?
C4b C5b C8b 118.59(16) ? ? ? ?
C6b C5b C8b 120.62(16) ? ? ? ?
C1b C6b C5b 122.37(16) ? ? ? ?
C1b C6b H6b 118.98(17) ? ? ? ?
C5b C6b H6b 118.65(17) ? ? ? ?
C3b C7b F7 112.17(17) ? ? ? ?
C3b C7b F8 111.71(17) ? ? ? ?
C3b C7b F9 113.14(18) ? ? ? ?
F7 C7b F8 106.64(19) ? ? ? ?
F7 C7b F9 106.56(17) ? ? ? ?
F8 C7b F9 106.16(18) ? ? ? ?
C5b C8b F10 113.07(16) ? ? ? ?
C5b C8b F11 112.44(17) ? ? ? ?
C5b C8b F12 112.18(16) ? ? ? ?
F10 C8b F11 105.21(16) ? ? ? ?
F10 C8b F12 108.40(18) ? ? ? ?
F11 C8b F12 104.96(16) ? ? ? ?
B1 C1c C2c 123.08(15) ? ? ? ?
B1 C1c C6c 121.56(15) ? ? ? ?
C2c C1c C6c 115.12(16) ? ? ? ?
C1c C2c C3c 122.65(16) ? ? ? ?
C1c C2c H2c 118.37(18) ? ? ? ?
C3c C2c H2c 118.97(17) ? ? ? ?
C2c C3c C4c 120.93(16) ? ? ? ?
C2c C3c C7c 119.11(18) ? ? ? ?
C4c C3c C7c 119.96(18) ? ? ? ?
C3c C4c C5c 117.67(17) ? ? ? ?
C3c C4c H4c 121.19(18) ? ? ? ?
C5c C4c H4c 121.14(19) ? ? ? ?
C4c C5c C6c 121.16(17) ? ? ? ?
C4c C5c C8c 119.24(17) ? ? ? ?
C6c C5c C8c 119.60(17) ? ? ? ?
C1c C6c C5c 122.40(16) ? ? ? ?
C1c C6c H6c 118.74(17) ? ? ? ?
C5c C6c H6c 118.86(17) ? ? ? ?
C3c C7c F13 113.46(17) ? ? ? ?
C3c C7c F14 112.91(19) ? ? ? ?
C3c C7c F15 111.79(18) ? ? ? ?
F13 C7c F14 106.01(19) ? ? ? ?
F13 C7c F15 107.02(19) ? ? ? ?
F14 C7c F15 105.06(20) ? ? ? ?
C5c C8c F16 115.57(20) ? ? ? ?
C5c C8c F17 109.81(19) ? ? ? ?
C5c C8c F18 113.6(3) ? ? ? ?
C5c C8c F16' 105.0(3) ? ? ? ?
C5c C8c F17' 117.8(4) ? ? ? ?
C5c C8c F18' 115.3(6) ? ? ? ?
F16 C8c F17 103.9(3) ? ? ? ?
F16 C8c F18 111.3(3) ? ? ? ?
F16 C8c F16' 42.6(4) ? ? ? ?
F16 C8c F17' 58.8(5) ? ? ? ?
F16 C8c F18' 120.2(6) ? ? ? ?
F17 C8c F18 101.2(3) ? ? ? ?
F17 C8c F16' 140.6(3) ? ? ? ?
F17 C8c F17' 46.5(5) ? ? ? ?
F17 C8c F18' 86.3(7) ? ? ? ?
F18 C8c F16' 80.7(4) ? ? ? ?
F18 C8c F17' 126.0(5) ? ? ? ?
F18 C8c F18' 15.6(7) ? ? ? ?
F16' C8c F17' 100.6(5) ? ? ? ?
F16' C8c F18' 95.2(7) ? ? ? ?
F17' C8c F18' 117.5(8) ? ? ? ?
B1 C1d C2d 124.08(15) ? ? ? ?
B1 C1d C6d 119.69(15) ? ? ? ?
C2d C1d C6d 115.83(15) ? ? ? ?
C1d C2d C3d 121.93(16) ? ? ? ?
C1d C2d H2d 118.96(16) ? ? ? ?
C3d C2d H2d 119.10(17) ? ? ? ?
C2d C3d C4d 120.97(16) ? ? ? ?
C2d C3d C7d 120.23(16) ? ? ? ?
C4d C3d C7d 118.76(15) ? ? ? ?
C3d C4d C5d 118.06(15) ? ? ? ?
C3d C4d H4d 121.04(18) ? ? ? ?
C5d C4d H4d 120.89(18) ? ? ? ?
C4d C5d C6d 121.12(16) ? ? ? ?
C4d C5d C8d 118.97(16) ? ? ? ?
C6d C5d C8d 119.85(17) ? ? ? ?
C1d C6d C5d 122.06(16) ? ? ? ?
C1d C6d H6d 119.15(17) ? ? ? ?
C5d C6d H6d 118.78(17) ? ? ? ?
C3d C7d F19 113.58(15) ? ? ? ?
C3d C7d F20 112.56(15) ? ? ? ?
C3d C7d F21 112.39(16) ? ? ? ?
F19 C7d F20 106.65(16) ? ? ? ?
F19 C7d F21 106.78(16) ? ? ? ?
F20 C7d F21 104.23(14) ? ? ? ?
C5d C8d F22 113.14(18) ? ? ? ?
C5d C8d F23 112.56(17) ? ? ? ?
C5d C8d F24 113.08(17) ? ? ? ?
F22 C8d F23 104.34(18) ? ? ? ?
F22 C8d F24 107.5(2) ? ? ? ?
F23 C8d F24 105.50(18) ? ? ? ?
C7a F1 F2 32.61(18) ? ? ? ?
C7a F1 F3 38.68(16) ? ? ? ?
C7a F1 F1' 63.5(3) ? ? ? ?
C7a F1 F2' 61.3(3) ? ? ? ?
F2 F1 F3 60.06(18) ? ? ? ?
F2 F1 F1' 83.6(3) ? ? ? ?
F2 F1 F2' 32.4(2) ? ? ? ?
F3 F1 F1' 25.2(2) ? ? ? ?
F3 F1 F2' 92.5(3) ? ? ? ?
F1' F1 F2' 115.4(4) ? ? ? ?
C7a F2 F1 36.04(19) ? ? ? ?
C7a F2 F3 37.08(18) ? ? ? ?
C7a F2 F2' 72.0(3) ? ? ? ?
C7a F2 F3' 73.0(3) ? ? ? ?
F1 F2 F3 59.94(18) ? ? ? ?
F1 F2 F2' 40.6(3) ? ? ? ?
F1 F2 F3' 96.2(3) ? ? ? ?
F3 F2 F2' 100.5(3) ? ? ? ?
F3 F2 F3' 37.5(2) ? ? ? ?
F2' F2 F3' 135.6(4) ? ? ? ?
C7a F3 F1 37.95(17) ? ? ? ?
C7a F3 F2 32.92(17) ? ? ? ?
C7a F3 F1' 58.0(2) ? ? ? ?
C7a F3 F3' 58.9(2) ? ? ? ?
C7a F3 F2s 163.3(2) ? ? ? ?
F1 F3 F2 60.00(19) ? ? ? ?
F1 F3 F1' 20.3(2) ? ? ? ?
F1 F3 F3' 86.3(2) ? ? ? ?
F1 F3 F2s 150.4(3) ? ? ? ?
F2 F3 F1' 79.0(2) ? ? ? ?
F2 F3 F3' 27.2(2) ? ? ? ?
F2 F3 F2s 149.2(3) ? ? ? ?
F1' F3 F3' 103.9(3) ? ? ? ?
F1' F3 F2s 130.6(3) ? ? ? ?
F3' F3 F2s 122.3(3) ? ? ? ?
C7a F1' F1 70.1(3) ? ? ? ?
C7a F1' F3 64.8(2) ? ? ? ?
C7a F1' F2' 41.3(2) ? ? ? ?
C7a F1' F3' 38.30(19) ? ? ? ?
F1 F1' F3 134.5(4) ? ? ? ?
F1 F1' F2' 38.3(3) ? ? ? ?
F1 F1' F3' 97.5(3) ? ? ? ?
F3 F1' F2' 98.8(3) ? ? ? ?
F3 F1' F3' 40.8(2) ? ? ? ?
F2' F1' F3' 59.4(2) ? ? ? ?
C7a F2' F1 55.8(2) ? ? ? ?
C7a F2' F2 55.2(2) ? ? ? ?
C7a F2' F1' 36.34(19) ? ? ? ?
C7a F2' F3' 40.57(19) ? ? ? ?
F1 F2' F2 107.0(3) ? ? ? ?
F1 F2' F1' 26.3(2) ? ? ? ?
F1 F2' F3' 86.9(2) ? ? ? ?
F2 F2' F1' 81.3(3) ? ? ? ?
F2 F2' F3' 21.0(2) ? ? ? ?
F1' F2' F3' 60.8(2) ? ? ? ?
C7a F3' F2 58.7(2) ? ? ? ?
C7a F3' F3 58.1(2) ? ? ? ?
C7a F3' F1' 35.15(16) ? ? ? ?
C7a F3' F2' 42.3(2) ? ? ? ?
F2 F3' F3 115.3(3) ? ? ? ?
F2 F3' F1' 82.6(3) ? ? ? ?
F2 F3' F2' 23.4(3) ? ? ? ?
F3 F3' F1' 35.3(2) ? ? ? ?
F3 F3' F2' 93.9(3) ? ? ? ?
F1' F3' F2' 59.8(2) ? ? ? ?
C8a F4 F5 37.44(10) ? ? ? ?
C8a F4 F6 36.71(9) ? ? ? ?
F5 F4 F6 60.45(6) ? ? ? ?
C8a F5 F4 37.03(10) ? ? ? ?
C8a F5 F6 36.38(9) ? ? ? ?
F4 F5 F6 59.80(6) ? ? ? ?
C8a F6 F4 36.80(10) ? ? ? ?
C8a F6 F5 36.87(10) ? ? ? ?
F4 F6 F5 59.75(6) ? ? ? ?
C7b F7 F8 36.60(12) ? ? ? ?
C7b F7 F9 36.49(11) ? ? ? ?
F8 F7 F9 59.57(7) ? ? ? ?
C7b F8 F7 36.75(11) ? ? ? ?
C7b F8 F9 36.76(11) ? ? ? ?
F7 F8 F9 60.00(7) ? ? ? ?
C7b F9 F7 36.95(11) ? ? ? ?
C7b F9 F8 37.08(11) ? ? ? ?
F7 F9 F8 60.42(8) ? ? ? ?
C8b F10 F11 37.78(10) ? ? ? ?
C8b F10 F12 35.92(11) ? ? ? ?
F11 F10 F12 59.58(7) ? ? ? ?
C8b F11 F10 37.01(10) ? ? ? ?
C8b F11 F12 37.26(11) ? ? ? ?
F10 F11 F12 60.94(8) ? ? ? ?
C8b F12 F10 35.68(11) ? ? ? ?
C8b F12 F11 37.78(10) ? ? ? ?
F10 F12 F11 59.48(7) ? ? ? ?
C7c F13 F14 37.22(13) ? ? ? ?
C7c F13 F15 36.58(12) ? ? ? ?
F14 F13 F15 59.61(10) ? ? ? ?
C7c F14 F13 36.78(11) ? ? ? ?
C7c F14 F15 37.34(12) ? ? ? ?
F13 F14 F15 60.38(8) ? ? ? ?
C7c F15 F13 36.40(11) ? ? ? ?
C7c F15 F14 37.60(13) ? ? ? ?
F13 F15 F14 60.01(9) ? ? ? ?
C8c F16 F17 40.22(17) ? ? ? ?
C8c F16 F18 35.0(2) ? ? ? ?
C8c F16 F16' 79.3(4) ? ? ? ?
C8c F16 F17' 57.9(4) ? ? ? ?
F17 F16 F18 59.34(16) ? ? ? ?
F17 F16 F16' 115.8(4) ? ? ? ?
F17 F16 F17' 19.8(4) ? ? ? ?
F18 F16 F16' 57.6(4) ? ? ? ?
F18 F16 F17' 78.9(5) ? ? ? ?
F16' F16 F17' 135.5(6) ? ? ? ?
C8c F17 F16 35.90(15) ? ? ? ?
C8c F17 F18 37.97(17) ? ? ? ?
C8c F17 F17' 56.9(3) ? ? ? ?
C8c F17 F18' 43.8(3) ? ? ? ?
F16 F17 F18 61.12(19) ? ? ? ?
F16 F17 F17' 23.3(4) ? ? ? ?
F16 F17 F18' 67.7(3) ? ? ? ?
F18 F17 F17' 84.2(4) ? ? ? ?
F18 F17 F18' 6.6(3) ? ? ? ?
F17' F17 F18' 90.7(5) ? ? ? ?
C8c F18 F16 33.64(18) ? ? ? ?
C8c F18 F17 40.84(18) ? ? ? ?
C8c F18 F16' 53.4(3) ? ? ? ?
C8c F18 F18' 74.3(16) ? ? ? ?
F16 F18 F17 59.55(19) ? ? ? ?
F16 F18 F16' 28.3(2) ? ? ? ?
F16 F18 F18' 95.7(16) ? ? ? ?
F17 F18 F16' 87.2(3) ? ? ? ?
F17 F18 F18' 36.4(16) ? ? ? ?
F16' F18 F18' 123.6(17) ? ? ? ?
C8c F16' F16 58.0(3) ? ? ? ?
C8c F16' F18 45.9(3) ? ? ? ?
C8c F16' F17' 34.9(3) ? ? ? ?
C8c F16' F18' 38.5(4) ? ? ? ?
F16 F16' F18 94.1(5) ? ? ? ?
F16 F16' F17' 24.4(4) ? ? ? ?
F16 F16' F18' 85.9(6) ? ? ? ?
F18 F16' F17' 70.5(4) ? ? ? ?
F18 F16' F18' 8.4(4) ? ? ? ?
F17' F16' F18' 62.2(5) ? ? ? ?
C8c F17' F16 63.3(4) ? ? ? ?
C8c F17' F17 76.6(6) ? ? ? ?
C8c F17' F16' 44.4(3) ? ? ? ?
C8c F17' F18' 32.1(4) ? ? ? ?
F16 F17' F17 137.0(7) ? ? ? ?
F16 F17' F16' 20.1(3) ? ? ? ?
F16 F17' F18' 77.6(5) ? ? ? ?
F17 F17' F16' 116.9(5) ? ? ? ?
F17 F17' F18' 59.7(5) ? ? ? ?
F16' F17' F18' 58.0(4) ? ? ? ?
C8c F18' F17 49.9(5) ? ? ? ?
C8c F18' F18 90.1(16) ? ? ? ?
C8c F18' F16' 46.3(4) ? ? ? ?
C8c F18' F17' 30.4(4) ? ? ? ?
F17 F18' F18 136.9(17) ? ? ? ?
F17 F18' F16' 89.0(4) ? ? ? ?
F17 F18' F17' 29.6(3) ? ? ? ?
F18 F18' F16' 48.0(14) ? ? ? ?
F18 F18' F17' 107.7(16) ? ? ? ?
F16' F18' F17' 59.8(4) ? ? ? ?
C7d F19 F20 36.99(9) ? ? ? ?
C7d F19 F21 36.90(10) ? ? ? ?
F20 F19 F21 59.38(6) ? ? ? ?
C7d F20 F19 36.36(10) ? ? ? ?
C7d F20 F21 37.86(10) ? ? ? ?
F19 F20 F21 60.32(7) ? ? ? ?
C7d F21 F19 36.32(10) ? ? ? ?
C7d F21 F20 37.91(9) ? ? ? ?
F19 F21 F20 60.30(6) ? ? ? ?
C8d F22 F23 38.16(11) ? ? ? ?
C8d F22 F24 36.24(12) ? ? ? ?
F23 F22 F24 60.06(8) ? ? ? ?
C8d F23 F22 37.50(12) ? ? ? ?
C8d F23 F24 36.93(11) ? ? ? ?
F22 F23 F24 60.65(9) ? ? ? ?
C8d F24 F22 36.22(12) ? ? ? ?
C8d F24 F23 37.57(11) ? ? ? ?
F22 F24 F23 59.29(8) ? ? ? ?
F1s C1s C2s 119.9(4) ? ? ? ?
F1s C1s C6s 117.9(4) ? ? ? ?
C2s C1s C6s 122.2(3) ? ? ? ?
C1s C2s C3s 118.3(3) ? ? ? ?
C1s C2s H2s 121.1(4) ? ? ? ?
C3s C2s H2s 120.7(4) ? ? ? ?
C2s C3s C4s 121.7(3) ? ? ? ?
C2s C3s H3s 119.2(3) ? ? ? ?
C4s C3s H3s 119.1(4) ? ? ? ?
C3s C4s C5s 119.8(3) ? ? ? ?
C3s C4s H4s 119.8(3) ? ? ? ?
C5s C4s H4s 120.3(3) ? ? ? ?
C4s C5s C6s 120.6(3) ? ? ? ?
C4s C5s H5s 119.4(3) ? ? ? ?
C6s C5s H5s 119.9(3) ? ? ? ?
C1s C6s C5s 117.2(3) ? ? ? ?
C1s C6s H6s 121.5(4) ? ? ? ?
C5s C6s H6s 121.3(3) ? ? ? ?
F3 F2s C7s 109.0(2) ? ? ? ?
F3 F2s H7s 114.9(4) ? ? ? ?
C7s F2s H7s 5.9(3) ? ? ? ?
F2s C7s C8s 122.0(3) ? ? ? ?
F2s C7s C9s 116.9(3) ? ? ? ?
F2s C7s H7s 3.25(14) ? ? ? ?
C8s C7s C9s 121.1(3) ? ? ? ?
C8s C7s H7s 119.7(3) ? ? ? ?
C9s C7s H7s 119.3(3) ? ? ? ?
C7s C8s C9sa 119.7(3) ? ? ? ?
C7s C8s H8s 119.7(3) ? ? ? ?
C9sa C8s H8s 120.5(3) ? ? ? ?
C7s C9s C8sa 119.2(3) ? ? ? ?
C7s C9s H9s 120.1(3) ? ? ? ?
C8sa C9s H9s 120.7(3) ? ? ? ?
F2s H7s C7s 170.8(4) ? ? ? ?

loop_
_geom_bond_atom_site_label_1
_geom_bond_atom_site_label_2
_geom_bond_distance
_geom_bond_site_symmetry_1
_geom_bond_site_symmetry_2
_geom_bond_publ_flag
Ru1 P1 2.4005(5) ? ? ?
Ru1 P2 2.3462(5) ? ? ?
Ru1 N1 2.1323(18) ? ? ?
Ru1 C1 1.8093(19) ? ? ?
Ru1 C2 2.0594(18) ? ? ?
P1 C8 1.8338(18) ? ? ?
P1 C10 1.8828(19) ? ? ?
P1 C14 1.8760(19) ? ? ?
P2 C9 1.834(2) ? ? ?
P2 C18 1.867(2) ? ? ?
P2 C22 1.871(2) ? ? ?
N1 N2 1.069(3) ? ? ?
C1 O1 1.148(2) ? ? ?
C2 C3 1.408(3) ? ? ?
C2 C7 1.410(3) ? ? ?
C3 C4 1.397(3) ? ? ?
C3 C8 1.512(3) ? ? ?
C4 C5 1.385(3) ? ? ?
C4 H4 .9600(19) ? ? ?
C5 C6 1.389(3) ? ? ?
C5 H5 .9600(18) ? ? ?
C6 C7 1.392(3) ? ? ?
C6 H6 .9600(19) ? ? ?
C7 C9 1.509(3) ? ? ?
C8 H8a .9600(19) ? ? ?
C8 H8b .9600(19) ? ? ?
C9 H9a .960(2) ? ? ?
C9 H9b .960(2) ? ? ?
C10 C11 1.527(3) ? ? ?
C10 C12 1.544(3) ? ? ?
C10 C13 1.522(3) ? ? ?
C11 H11a .960(2) ? ? ?
C11 H11b .960(2) ? ? ?
C11 H11c .960(2) ? ? ?
C12 H12a .960(2) ? ? ?
C12 H12b .960(2) ? ? ?
C12 H12c .960(2) ? ? ?
C13 H13a .960(2) ? ? ?
C13 H13b .960(2) ? ? ?
C13 H13c .960(3) ? ? ?
C14 C15 1.543(3) ? ? ?
C14 C16 1.541(3) ? ? ?
C14 C17 1.531(3) ? ? ?
C15 H15a .960(2) ? ? ?
C15 H15b .960(2) ? ? ?
C15 H15c .9600(20) ? ? ?
C16 H16a .960(2) ? ? ?
C16 H16b .960(2) ? ? ?
C16 H16c .960(2) ? ? ?
C17 H17a .960(2) ? ? ?
C17 H17b .960(3) ? ? ?
C17 H17c .960(2) ? ? ?
C18 C19 1.531(4) ? ? ?
C18 C20 1.532(4) ? ? ?
C18 C21 1.543(3) ? ? ?
C19 H19a .960(3) ? ? ?
C19 H19b .960(2) ? ? ?
C19 H19c .960(3) ? ? ?
C20 H20a .960(3) ? ? ?
C20 H20b .960(3) ? ? ?
C20 H20c .960(3) ? ? ?
C21 H21a .960(3) ? ? ?
C21 H21b .960(3) ? ? ?
C21 H21c .960(3) ? ? ?
C22 C23 1.537(3) ? ? ?
C22 C24 1.538(4) ? ? ?
C22 C25 1.528(4) ? ? ?
C23 H23a .960(2) ? ? ?
C23 H23b .960(2) ? ? ?
C23 H23c .960(2) ? ? ?
C24 H24a .960(3) ? ? ?
C24 H24b .960(3) ? ? ?
C24 H24c .960(3) ? ? ?
C25 H25a .960(3) ? ? ?
C25 H25b .960(3) ? ? ?
C25 H25c .960(3) ? ? ?
B1 C1a 1.650(3) ? ? ?
B1 C1b 1.639(3) ? ? ?
B1 C1c 1.633(3) ? ? ?
B1 C1d 1.649(3) ? ? ?
C1a C2a 1.392(3) ? ? ?
C1a C6a 1.400(2) ? ? ?
C2a C3a 1.394(3) ? ? ?
C2a H2a .9600(18) ? ? ?
C3a C4a 1.390(3) ? ? ?
C3a C7a 1.491(3) ? ? ?
C4a C5a 1.378(3) ? ? ?
C4a H4a .9600(18) ? ? ?
C5a C6a 1.398(2) ? ? ?
C5a C8a 1.497(3) ? ? ?
C6a H6a .9600(18) ? ? ?
C7a F1 1.335(4) ? ? ?
C7a F2 1.223(4) ? ? ?
C7a F3 1.357(3) ? ? ?
C7a F1' 1.271(4) ? ? ?
C7a F2' 1.416(4) ? ? ?
C7a F3' 1.368(4) ? ? ?
C8a F4 1.338(2) ? ? ?
C8a F5 1.351(2) ? ? ?
C8a F6 1.336(2) ? ? ?
C1b C2b 1.396(3) ? ? ?
C1b C6b 1.408(2) ? ? ?
C2b C3b 1.401(3) ? ? ?
C2b H2b .9600(18) ? ? ?
C3b C4b 1.378(3) ? ? ?
C3b C7b 1.501(3) ? ? ?
C4b C5b 1.392(3) ? ? ?
C4b H4b .9600(18) ? ? ?
C5b C6b 1.381(2) ? ? ?
C5b C8b 1.500(3) ? ? ?
C6b H6b .9600(17) ? ? ?
C7b F7 1.342(3) ? ? ?
C7b F8 1.338(3) ? ? ?
C7b F9 1.328(3) ? ? ?
C8b F10 1.317(2) ? ? ?
C8b F11 1.340(2) ? ? ?
C8b F12 1.324(3) ? ? ?
C1c C2c 1.396(2) ? ? ?
C1c C6c 1.409(2) ? ? ?
C2c C3c 1.392(3) ? ? ?
C2c H2c .9600(17) ? ? ?
C3c C4c 1.385(3) ? ? ?
C3c C7c 1.492(3) ? ? ?
C4c C5c 1.388(3) ? ? ?
C4c H4c .9600(19) ? ? ?
C5c C6c 1.384(3) ? ? ?
C5c C8c 1.495(3) ? ? ?
C6c H6c .9600(17) ? ? ?
C7c F13 1.321(3) ? ? ?
C7c F14 1.334(3) ? ? ?
C7c F15 1.326(3) ? ? ?
C8c F16 1.271(3) ? ? ?
C8c F17 1.400(3) ? ? ?
C8c F18 1.317(5) ? ? ?
C8c F16' 1.473(7) ? ? ?
C8c F17' 1.205(6) ? ? ?
C8c F18' 1.268(10) ? ? ?
C1d C2d 1.400(2) ? ? ?
C1d C6d 1.410(2) ? ? ?
C2d C3d 1.393(2) ? ? ?
C2d H2d .9600(17) ? ? ?
C3d C4d 1.388(3) ? ? ?
C3d C7d 1.504(3) ? ? ?
C4d C5d 1.384(3) ? ? ?
C4d H4d .9600(17) ? ? ?
C5d C6d 1.384(2) ? ? ?
C5d C8d 1.504(3) ? ? ?
C6d H6d .9600(18) ? ? ?
C7d F19 1.322(2) ? ? ?
C7d F20 1.341(2) ? ? ?
C7d F21 1.340(2) ? ? ?
C8d F22 1.313(3) ? ? ?
C8d F23 1.332(3) ? ? ?
C8d F24 1.313(3) ? ? ?
F1 F2 2.114(5) ? ? ?
F1 F3 2.113(5) ? ? ?
F1 F1' 1.027(7) ? ? ?
F1 F2' 1.438(7) ? ? ?
F2 F3 2.115(5) ? ? ?
F2 F2' 1.185(7) ? ? ?
F2 F3' 1.069(7) ? ? ?
F3 F1' 1.261(6) ? ? ?
F3 F3' 1.424(6) ? ? ?
F3 F2s 2.142(4) ? ? ?
F1' F2' 2.095(6) ? ? ?
F1' F3' 2.116(5) ? ? ?
F2' F3' 2.088(6) ? ? ?
F4 F5 2.1412(19) ? ? ?
F4 F6 2.1423(18) ? ? ?
F5 F6 2.1563(18) ? ? ?
F7 F8 2.150(2) ? ? ?
F7 F9 2.1406(20) ? ? ?
F8 F9 2.131(2) ? ? ?
F10 F11 2.1105(19) ? ? ?
F10 F12 2.142(2) ? ? ?
F11 F12 2.113(2) ? ? ?
F13 F14 2.120(2) ? ? ?
F13 F15 2.1281(20) ? ? ?
F14 F15 2.112(3) ? ? ?
F16 F17 2.105(4) ? ? ?
F16 F18 2.138(5) ? ? ?
F16 F16' 1.015(8) ? ? ?
F16 F17' 1.218(10) ? ? ?
F17 F18 2.100(5) ? ? ?
F17 F17' 1.043(11) ? ? ?
F17 F18' 1.827(14) ? ? ?
F18 F16' 1.810(8) ? ? ?
F18 F18' .355(15) ? ? ?
F16' F17' 2.068(10) ? ? ?
F16' F18' 2.028(11) ? ? ?
F17' F18' 2.115(14) ? ? ?
F19 F20 2.1357(17) ? ? ?
F19 F21 2.1364(19) ? ? ?
F20 F21 2.1160(18) ? ? ?
F22 F23 2.089(2) ? ? ?
F22 F24 2.118(3) ? ? ?
F23 F24 2.106(2) ? ? ?
F1s C1s 1.343(4) ? ? ?
C1s C2s 1.355(6) ? ? ?
C1s C6s 1.383(5) ? ? ?
C2s C3s 1.341(6) ? ? ?
C2s H2s .960(3) ? ? ?
C3s C4s 1.368(5) ? ? ?
C3s H3s .960(3) ? ? ?
C4s C5s 1.341(5) ? ? ?
C4s H4s .960(3) ? ? ?
C5s C6s 1.384(5) ? ? ?
C5s H5s .960(3) ? ? ?
C6s H6s .960(3) ? ? ?
F2s C7s 1.511(4) ? ? ?
F2s H7s .536(3) ? ? ?
C7s C8s 1.363(4) ? ? ?
C7s C9s 1.397(4) ? ? ?
C7s H7s .979(3) ? ? ?
C8s C9sa 1.397(5) ? ? ?
C8s H8s .960(3) ? ? ?
C9s C8sa 1.397(5) ? ? ?
C9s H9s .960(3) ? ? ?
